data_7152744
loop_
_publ_author_name
'Fraser, Calum J.'
'Howell, Gareth P.'
'Harrity, Joseph P. A.'

_publ_section_title
;
 A furan Diels-Alder cycloaddition approach to scyphostatin analogues.
;
_journal_issue 45
_journal_name_full 'Organic &amp; biomolecular chemistry'
_journal_page_first 9058
_journal_page_last 9066
_journal_paper_doi 10.1039/c2ob26793d
_journal_volume 10
_journal_year 2012
_chemical_formula_moiety 'C15 H15 N O8 S'
_chemical_formula_sum 'C15 H15 N O8 S'
_chemical_formula_weight 369.34
_chemical_name_systematic
;
?
;
_space_group_IT_number 2
_symmetry_cell_setting triclinic
_symmetry_space_group_name_Hall '-P 1'
_symmetry_space_group_name_H-M 'P -1'
_atom_sites_solution_hydrogens geom
_atom_sites_solution_primary direct
_atom_sites_solution_secondary difmap
_audit_creation_method SHELXL-97
_cell_angle_alpha 77.0340(10)
_cell_angle_beta 65.9850(10)
_cell_angle_gamma 82.4980(10)
_cell_formula_units_Z 4
_cell_length_a 11.1742(3)
_cell_length_b 12.7465(3)
_cell_length_c 12.9261(3)
_cell_measurement_reflns_used 6033
_cell_measurement_temperature 100(2)
_cell_measurement_theta_max 29.49
_cell_measurement_theta_min 2.18
_cell_volume 1637.25(7)
_computing_cell_refinement 'Bruker SAINT'
_computing_data_collection 'Bruker APEX2'
_computing_data_reduction 'Bruker SAINT'
_computing_molecular_graphics 'Bruker SHELXTL'
_computing_publication_material 'Bruker SHELXTL'
_computing_structure_refinement 'SHELXL-97 (Sheldrick, 2008)'
_computing_structure_solution 'SHELXS-97 (Sheldrick, 2008)'
_diffrn_ambient_temperature 100(2)
_diffrn_measured_fraction_theta_full 0.993
_diffrn_measured_fraction_theta_max 0.863
_diffrn_measurement_device_type 'Bruker APEX-II CCD'
_diffrn_measurement_method '\f and \w scans'
_diffrn_radiation_monochromator graphite
_diffrn_radiation_source 'fine-focus sealed tube'
_diffrn_radiation_type MoK\a
_diffrn_radiation_wavelength 0.71073
_diffrn_reflns_av_R_equivalents 0.0276
_diffrn_reflns_av_sigmaI/netI 0.0429
_diffrn_reflns_limit_h_max 16
_diffrn_reflns_limit_h_min -16
_diffrn_reflns_limit_k_max 13
_diffrn_reflns_limit_k_min -18
_diffrn_reflns_limit_l_max 18
_diffrn_reflns_limit_l_min -18
_diffrn_reflns_number 23767
_diffrn_reflns_theta_full 25.00
_diffrn_reflns_theta_max 31.35
_diffrn_reflns_theta_min 1.64
_exptl_absorpt_coefficient_mu 0.243
_exptl_absorpt_correction_T_max 0.9808
_exptl_absorpt_correction_T_min 0.9508
_exptl_absorpt_correction_type multi-scan
_exptl_absorpt_process_details sadabs
_exptl_crystal_colour colourless
_exptl_crystal_density_diffrn 1.498
_exptl_crystal_density_method 'not measured'
_exptl_crystal_description block
_exptl_crystal_F_000 768
_exptl_crystal_size_max 0.21
_exptl_crystal_size_mid 0.11
_exptl_crystal_size_min 0.08
_refine_diff_density_max 0.586
_refine_diff_density_min -0.425
_refine_diff_density_rms 0.093
_refine_ls_extinction_method none
_refine_ls_goodness_of_fit_ref 1.033
_refine_ls_hydrogen_treatment constr
_refine_ls_matrix_type full
_refine_ls_number_parameters 455
_refine_ls_number_reflns 9297
_refine_ls_number_restraints 0
_refine_ls_restrained_S_all 1.033
_refine_ls_R_factor_all 0.0819
_refine_ls_R_factor_gt 0.0479
_refine_ls_shift/su_max 0.000
_refine_ls_shift/su_mean 0.000
_refine_ls_structure_factor_coef Fsqd
_refine_ls_weighting_details 'calc w=1/[\s^2^(Fo^2^)+(0.0779P)^2^+0.1904P] where P=(Fo^2^+2Fc^2^)/3'
_refine_ls_weighting_scheme calc
_refine_ls_wR_factor_gt 0.1210
_refine_ls_wR_factor_ref 0.1436
_reflns_number_gt 6275
_reflns_number_total 9297
_reflns_threshold_expression >2sigma(I)
_cod_data_source_file c2ob26793d.txt
_cod_data_source_block ohj202_0m
_cod_depositor_comments
;
The following automatic conversions were performed:

'_symmetry_cell_setting' value 'Triclinic' changed to 'triclinic'
according to /home/saulius/struct/CIF-dictionaries/cif_core.dic
dictionary named 'cif_core.dic' version 2.4.2 from 2011-04-26.

Automatic conversion script
Id: cif_fix_values 1891 2012-01-12 08:04:46Z andrius 
;
_cod_original_sg_symbol_Hall '-P 1 '
_cod_original_sg_symbol_H-M P-1
_cod_database_code 7152744

loop_
_symmetry_equiv_pos_as_xyz
'x, y, z'
'-x, -y, -z'

loop_
_atom_site_label
_atom_site_type_symbol
_atom_site_fract_x
_atom_site_fract_y
_atom_site_fract_z
_atom_site_U_iso_or_equiv
_atom_site_adp_type
_atom_site_occupancy
_atom_site_symmetry_multiplicity
_atom_site_calc_flag
_atom_site_refinement_flags
S1 S 0.24895(4) 0.18097(4) 0.34024(4) 0.02482(12) Uani 1 1 d .
S2 S 0.21869(4) 0.28904(4) 0.69787(4) 0.02465(12) Uani 1 1 d .
O1 O 0.21958(12) 0.16950(10) 0.68321(11) 0.0244(3) Uani 1 1 d .
O2 O 0.19152(13) 0.29195(11) 0.81500(12) 0.0334(3) Uani 1 1 d .
O3 O 0.13549(13) 0.34662(11) 0.64381(13) 0.0350(3) Uani 1 1 d .
O4 O 0.85493(14) 0.39352(13) 0.43507(15) 0.0438(4) Uani 1 1 d .
O5 O 0.79883(16) 0.44507(14) 0.28950(14) 0.0506(4) Uani 1 1 d .
O6 O 0.29172(16) -0.24232(12) 0.86602(14) 0.0437(4) Uani 1 1 d .
O7 O 0.14079(13) -0.11034(12) 1.01998(12) 0.0405(4) Uani 1 1 d .
H7 H 0.1691 -0.1691 1.0485 0.061 Uiso 1 1 calc R
O8 O 0.07422(12) -0.00135(12) 0.83866(13) 0.0338(3) Uani 1 1 d .
H8 H 0.0025 0.0266 0.8783 0.051 Uiso 1 1 calc R
O9 O 0.26240(11) 0.30023(10) 0.34706(11) 0.0234(3) Uani 1 1 d .
O10 O 0.28362(13) 0.17223(12) 0.22375(12) 0.0368(3) Uani 1 1 d .
O11 O 0.31859(13) 0.11851(11) 0.40517(12) 0.0339(3) Uani 1 1 d .
O12 O -0.39492(14) 0.12131(12) 0.55340(14) 0.0413(4) Uani 1 1 d .
O13 O -0.37001(16) 0.09788(14) 0.71366(15) 0.0519(4) Uani 1 1 d .
O14 O 0.35125(13) 0.57688(12) 0.00530(11) 0.0355(3) Uani 1 1 d .
H14 H 0.3256 0.6362 -0.0246 0.053 Uiso 1 1 calc R
O15 O 0.21761(15) 0.71484(12) 0.15701(13) 0.0385(3) Uani 1 1 d .
O16 O 0.41732(11) 0.46336(12) 0.18659(11) 0.0299(3) Uani 1 1 d .
H16 H 0.4854 0.4648 0.1259 0.045 Uiso 1 1 calc R
N1 N 0.77331(16) 0.40909(14) 0.39232(16) 0.0343(4) Uani 1 1 d .
N2 N -0.32678(16) 0.11429(14) 0.60841(16) 0.0350(4) Uani 1 1 d .
C1 C 0.28152(16) 0.08400(14) 0.74338(15) 0.0224(4) Uani 1 1 d .
H1 H 0.3492 0.1153 0.7583 0.027 Uiso 1 1 calc R
C2 C 0.17681(16) 0.03279(15) 0.85905(16) 0.0260(4) Uani 1 1 d .
H2 H 0.1416 0.0861 0.9117 0.031 Uiso 1 1 calc R
C3 C 0.24123(17) -0.06523(16) 0.91304(16) 0.0280(4) Uani 1 1 d .
C4 C 0.29511(17) -0.14461(16) 0.83044(17) 0.0297(4) Uani 1 1 d .
C5 C 0.35571(17) -0.09955(16) 0.70577(17) 0.0273(4) Uani 1 1 d .
H5 H 0.4021 -0.1470 0.6538 0.033 Uiso 1 1 calc R
C6 C 0.34740(16) 0.00508(15) 0.66399(16) 0.0241(4) Uani 1 1 d .
H6 H 0.3835 0.0304 0.5830 0.029 Uiso 1 1 calc R
C7 C 0.38336(17) 0.32615(14) 0.60913(16) 0.0236(4) Uani 1 1 d .
C8 C 0.46431(18) 0.34640(15) 0.65895(17) 0.0277(4) Uani 1 1 d .
H8A H 0.4331 0.3414 0.7400 0.033 Uiso 1 1 calc R
C9 C 0.59331(19) 0.37444(15) 0.58737(18) 0.0297(4) Uani 1 1 d .
H9 H 0.6514 0.3881 0.6193 0.036 Uiso 1 1 calc R
C10 C 0.63510(17) 0.38206(15) 0.46922(17) 0.0272(4) Uani 1 1 d .
C11 C 0.55482(19) 0.36495(15) 0.41798(17) 0.0299(4) Uani 1 1 d .
H11 H 0.5853 0.3728 0.3366 0.036 Uiso 1 1 calc R
C12 C 0.42668(18) 0.33556(15) 0.49005(16) 0.0282(4) Uani 1 1 d .
H12 H 0.3689 0.3219 0.4577 0.034 Uiso 1 1 calc R
C13 C 0.35891(18) -0.03671(17) 0.93363(17) 0.0319(4) Uani 1 1 d .
H13A H 0.3895 -0.1016 0.9764 0.038 Uiso 1 1 calc R
H13B H 0.4317 -0.0154 0.8582 0.038 Uiso 1 1 calc R
C14 C 0.3260(2) 0.0536(2) 1.00069(18) 0.0397(5) Uani 1 1 d .
H14A H 0.2576 0.0435 1.0754 0.048 Uiso 1 1 calc R
C15 C 0.3855(3) 0.1447(2) 0.9627(2) 0.0472(6) Uani 1 1 d .
H15A H 0.4544 0.1574 0.8883 0.057 Uiso 1 1 calc R
H15B H 0.3599 0.1981 1.0094 0.057 Uiso 1 1 calc R
C16 C 0.07840(16) 0.16029(14) 0.41987(15) 0.0229(4) Uani 1 1 d .
C17 C 0.02310(19) 0.16197(16) 0.53802(17) 0.0297(4) Uani 1 1 d .
H17 H 0.0763 0.1741 0.5754 0.036 Uiso 1 1 calc R
C18 C -0.11091(19) 0.14573(16) 0.60100(17) 0.0312(4) Uani 1 1 d .
H18 H -0.1505 0.1468 0.6812 0.037 Uiso 1 1 calc R
C19 C -0.18331(18) 0.12804(15) 0.54233(17) 0.0279(4) Uani 1 1 d .
C20 C -0.12967(18) 0.12491(16) 0.42593(18) 0.0315(4) Uani 1 1 d .
H20 H -0.1831 0.1122 0.3890 0.038 Uiso 1 1 calc R
C21 C 0.00493(18) 0.14078(16) 0.36288(17) 0.0288(4) Uani 1 1 d .
H21 H 0.0444 0.1381 0.2830 0.035 Uiso 1 1 calc R
C22 C 0.20476(16) 0.38930(14) 0.28557(15) 0.0223(4) Uani 1 1 d .
H22 H 0.1323 0.3622 0.2735 0.027 Uiso 1 1 calc R
C23 C 0.14905(15) 0.47091(15) 0.36291(15) 0.0231(4) Uani 1 1 d .
H23 H 0.1133 0.4469 0.4442 0.028 Uiso 1 1 calc R
C24 C 0.14871(16) 0.57512(15) 0.32030(16) 0.0250(4) Uani 1 1 d .
H24 H 0.1098 0.6242 0.3717 0.030 Uiso 1 1 calc R
C25 C 0.20736(16) 0.61778(15) 0.19450(16) 0.0258(4) Uani 1 1 d .
C26 C 0.24986(16) 0.53650(15) 0.11345(15) 0.0254(4) Uani 1 1 d .
C27 C 0.31014(16) 0.43578(15) 0.16766(15) 0.0235(4) Uani 1 1 d .
H27 H 0.3395 0.3812 0.1164 0.028 Uiso 1 1 calc R
C28 C 0.12504(18) 0.51520(16) 0.09846(16) 0.0294(4) Uani 1 1 d .
H28A H 0.0530 0.4994 0.1755 0.035 Uiso 1 1 calc R
H28B H 0.0985 0.5814 0.0545 0.035 Uiso 1 1 calc R
C29 C 0.1432(2) 0.42304(19) 0.03696(18) 0.0379(5) Uani 1 1 d .
H29 H 0.2132 0.4252 -0.0364 0.046 Uiso 1 1 calc R
C30 C 0.0683(2) 0.3404(2) 0.0786(2) 0.0451(6) Uani 1 1 d .
H30A H -0.0025 0.3359 0.1518 0.054 Uiso 1 1 calc R
H30B H 0.0847 0.2848 0.0357 0.054 Uiso 1 1 calc R

loop_
_atom_site_aniso_label
_atom_site_aniso_U_11
_atom_site_aniso_U_22
_atom_site_aniso_U_33
_atom_site_aniso_U_23
_atom_site_aniso_U_13
_atom_site_aniso_U_12
S1 0.0235(2) 0.0230(3) 0.0281(2) -0.00774(19) -0.01036(18) 0.00442(17)
S2 0.0251(2) 0.0209(2) 0.0292(2) -0.00540(19) -0.01265(18) 0.00307(17)
O1 0.0267(6) 0.0211(7) 0.0286(7) -0.0024(5) -0.0157(5) 0.0005(5)
O2 0.0376(7) 0.0328(8) 0.0296(7) -0.0102(6) -0.0113(6) 0.0009(6)
O3 0.0307(7) 0.0296(8) 0.0460(9) -0.0033(6) -0.0207(6) 0.0072(6)
O4 0.0316(7) 0.0379(9) 0.0607(11) -0.0061(8) -0.0182(7) -0.0031(6)
O5 0.0464(9) 0.0578(12) 0.0382(9) -0.0054(8) -0.0046(7) -0.0174(8)
O6 0.0543(9) 0.0245(9) 0.0475(10) 0.0034(7) -0.0209(8) 0.0001(7)
O7 0.0284(7) 0.0381(9) 0.0334(8) 0.0088(6) -0.0005(6) 0.0058(6)
O8 0.0190(6) 0.0351(8) 0.0436(9) -0.0039(7) -0.0103(6) -0.0015(5)
O9 0.0255(6) 0.0217(7) 0.0256(7) -0.0022(5) -0.0140(5) -0.0005(5)
O10 0.0364(7) 0.0423(9) 0.0311(8) -0.0168(7) -0.0086(6) 0.0021(6)
O11 0.0298(7) 0.0275(8) 0.0433(8) -0.0020(6) -0.0176(6) 0.0060(6)
O12 0.0305(7) 0.0295(8) 0.0647(11) -0.0089(7) -0.0197(7) -0.0005(6)
O13 0.0420(9) 0.0578(12) 0.0431(10) -0.0056(8) -0.0022(7) -0.0135(8)
O14 0.0297(7) 0.0370(9) 0.0224(7) 0.0053(6) -0.0010(5) 0.0072(6)
O15 0.0479(8) 0.0254(8) 0.0353(8) 0.0023(6) -0.0135(7) -0.0017(6)
O16 0.0173(6) 0.0399(8) 0.0273(7) -0.0026(6) -0.0060(5) 0.0008(5)
N1 0.0334(9) 0.0238(9) 0.0420(11) -0.0053(8) -0.0102(8) -0.0058(7)
N2 0.0307(8) 0.0206(9) 0.0463(11) -0.0047(8) -0.0078(8) -0.0031(7)
C1 0.0207(7) 0.0213(9) 0.0255(9) -0.0015(7) -0.0112(7) 0.0003(7)
C2 0.0205(8) 0.0258(10) 0.0290(10) -0.0032(8) -0.0090(7) 0.0019(7)
C3 0.0221(8) 0.0293(11) 0.0244(9) -0.0001(8) -0.0050(7) 0.0039(7)
C4 0.0244(8) 0.0278(11) 0.0356(11) -0.0026(9) -0.0129(8) 0.0015(7)
C5 0.0233(8) 0.0262(10) 0.0306(10) -0.0067(8) -0.0085(7) 0.0006(7)
C6 0.0176(7) 0.0269(10) 0.0261(9) -0.0045(8) -0.0071(7) -0.0012(7)
C7 0.0264(8) 0.0160(9) 0.0294(10) -0.0023(7) -0.0134(7) 0.0007(7)
C8 0.0327(9) 0.0245(10) 0.0301(10) -0.0051(8) -0.0168(8) -0.0005(7)
C9 0.0321(9) 0.0243(10) 0.0381(11) -0.0054(9) -0.0191(8) -0.0025(8)
C10 0.0270(8) 0.0159(9) 0.0358(11) -0.0027(8) -0.0101(8) -0.0023(7)
C11 0.0367(10) 0.0242(10) 0.0274(10) -0.0015(8) -0.0123(8) -0.0031(8)
C12 0.0350(10) 0.0241(10) 0.0303(10) -0.0027(8) -0.0185(8) -0.0028(8)
C13 0.0300(9) 0.0390(12) 0.0263(10) -0.0058(9) -0.0133(8) 0.0074(8)
C14 0.0405(11) 0.0545(15) 0.0271(11) -0.0152(10) -0.0158(9) 0.0092(10)
C15 0.0599(14) 0.0546(16) 0.0370(13) -0.0216(12) -0.0264(11) 0.0115(12)
C16 0.0260(8) 0.0159(9) 0.0271(9) -0.0037(7) -0.0116(7) 0.0012(7)
C17 0.0332(9) 0.0291(11) 0.0304(10) -0.0059(8) -0.0158(8) -0.0014(8)
C18 0.0366(10) 0.0250(11) 0.0291(10) -0.0040(8) -0.0104(8) -0.0011(8)
C19 0.0264(8) 0.0157(9) 0.0368(11) -0.0015(8) -0.0091(8) -0.0020(7)
C20 0.0314(9) 0.0293(11) 0.0392(12) -0.0071(9) -0.0183(9) -0.0036(8)
C21 0.0331(9) 0.0274(11) 0.0290(10) -0.0081(8) -0.0138(8) -0.0013(8)
C22 0.0223(8) 0.0228(10) 0.0225(9) -0.0024(7) -0.0115(7) 0.0029(7)
C23 0.0176(7) 0.0288(10) 0.0204(9) -0.0047(7) -0.0054(6) 0.0005(7)
C24 0.0199(7) 0.0283(10) 0.0259(9) -0.0079(8) -0.0082(7) 0.0034(7)
C25 0.0210(8) 0.0243(11) 0.0283(10) -0.0007(8) -0.0086(7) 0.0007(7)
C26 0.0221(8) 0.0266(10) 0.0204(9) 0.0001(7) -0.0053(7) 0.0048(7)
C27 0.0206(7) 0.0270(10) 0.0206(9) -0.0042(7) -0.0077(7) 0.0047(7)
C28 0.0303(9) 0.0344(11) 0.0252(10) -0.0079(8) -0.0145(8) 0.0091(8)
C29 0.0377(11) 0.0524(15) 0.0285(11) -0.0159(10) -0.0169(9) 0.0096(10)
C30 0.0558(14) 0.0473(15) 0.0441(13) -0.0202(12) -0.0289(11) 0.0095(11)

loop_
_atom_type_symbol
_atom_type_description
_atom_type_scat_dispersion_real
_atom_type_scat_dispersion_imag
_atom_type_scat_source
C C 0.0033 0.0016 'International Tables Vol C Tables 4.2.6.8 and 6.1.1.4'
H H 0.0000 0.0000 'International Tables Vol C Tables 4.2.6.8 and 6.1.1.4'
N N 0.0061 0.0033 'International Tables Vol C Tables 4.2.6.8 and 6.1.1.4'
O O 0.0106 0.0060 'International Tables Vol C Tables 4.2.6.8 and 6.1.1.4'
S S 0.1246 0.1234 'International Tables Vol C Tables 4.2.6.8 and 6.1.1.4'

loop_
_geom_angle_atom_site_label_1
_geom_angle_atom_site_label_2
_geom_angle_atom_site_label_3
_geom_angle
O11 S1 O10 120.44(8)
O11 S1 O9 103.76(8)
O10 S1 O9 109.97(8)
O11 S1 C16 108.36(8)
O10 S1 C16 109.65(8)
O9 S1 C16 103.19(7)
O3 S2 O2 120.45(8)
O3 S2 O1 103.79(8)
O2 S2 O1 110.19(8)
O3 S2 C7 108.30(8)
O2 S2 C7 109.75(8)
O1 S2 C7 102.83(7)
C1 O1 S2 118.88(11)
C3 O7 H7 109.5
C2 O8 H8 109.5
C22 O9 S1 119.40(10)
C26 O14 H14 109.5
C27 O16 H16 109.5
O4 N1 O5 123.65(18)
O4 N1 C10 118.07(17)
O5 N1 C10 118.28(17)
O12 N2 O13 123.59(18)
O12 N2 C19 117.54(17)
O13 N2 C19 118.86(18)
O1 C1 C6 106.71(14)
O1 C1 C2 109.31(13)
C6 C1 C2 112.85(15)
O1 C1 H1 109.3
C6 C1 H1 109.3
C2 C1 H1 109.3
O8 C2 C3 109.30(16)
O8 C2 C1 109.21(15)
C3 C2 C1 108.05(14)
O8 C2 H2 110.1
C3 C2 H2 110.1
C1 C2 H2 110.1
O7 C3 C4 111.94(17)
O7 C3 C2 106.22(14)
C4 C3 C2 108.92(15)
O7 C3 C13 110.44(16)
C4 C3 C13 106.24(14)
C2 C3 C13 113.18(16)
O6 C4 C5 121.01(19)
O6 C4 C3 121.44(18)
C5 C4 C3 117.52(17)
C6 C5 C4 122.16(18)
C6 C5 H5 118.9
C4 C5 H5 118.9
C5 C6 C1 120.82(17)
C5 C6 H6 119.6
C1 C6 H6 119.6
C8 C7 C12 121.39(17)
C8 C7 S2 119.82(14)
C12 C7 S2 118.78(13)
C7 C8 C9 118.59(18)
C7 C8 H8A 120.7
C9 C8 H8A 120.7
C10 C9 C8 119.15(17)
C10 C9 H9 120.4
C8 C9 H9 120.4
C11 C10 C9 123.00(17)
C11 C10 N1 117.34(17)
C9 C10 N1 119.66(16)
C10 C11 C12 117.56(18)
C10 C11 H11 121.2
C12 C11 H11 121.2
C7 C12 C11 120.28(17)
C7 C12 H12 119.9
C11 C12 H12 119.9
C14 C13 C3 112.91(16)
C14 C13 H13A 109.0
C3 C13 H13A 109.0
C14 C13 H13B 109.0
C3 C13 H13B 109.0
H13A C13 H13B 107.8
C15 C14 C13 124.4(2)
C15 C14 H14A 117.8
C13 C14 H14A 117.8
C14 C15 H15A 120.0
C14 C15 H15B 120.0
H15A C15 H15B 120.0
C21 C16 C17 121.84(17)
C21 C16 S1 118.55(14)
C17 C16 S1 119.60(13)
C16 C17 C18 119.81(17)
C16 C17 H17 120.1
C18 C17 H17 120.1
C19 C18 C17 117.59(18)
C19 C18 H18 121.2
C17 C18 H18 121.2
C18 C19 C20 123.21(17)
C18 C19 N2 117.65(18)
C20 C19 N2 119.12(17)
C19 C20 C21 119.17(17)
C19 C20 H20 120.4
C21 C20 H20 120.4
C16 C21 C20 118.36(18)
C16 C21 H21 120.8
C20 C21 H21 120.8
O9 C22 C23 106.21(13)
O9 C22 C27 110.02(13)
C23 C22 C27 112.49(15)
O9 C22 H22 109.4
C23 C22 H22 109.4
C27 C22 H22 109.4
C24 C23 C22 121.38(16)
C24 C23 H23 119.3
C22 C23 H23 119.3
C23 C24 C25 121.86(17)
C23 C24 H24 119.1
C25 C24 H24 119.1
O15 C25 C24 120.95(18)
O15 C25 C26 121.41(17)
C24 C25 C26 117.60(16)
O14 C26 C27 105.86(13)
O14 C26 C25 111.38(16)
C27 C26 C25 108.16(14)
O14 C26 C28 111.62(15)
C27 C26 C28 113.72(16)
C25 C26 C28 106.14(13)
O16 C27 C26 110.23(15)
O16 C27 C22 108.13(14)
C26 C27 C22 108.01(13)
O16 C27 H27 110.1
C26 C27 H27 110.1
C22 C27 H27 110.1
C29 C28 C26 113.50(15)
C29 C28 H28A 108.9
C26 C28 H28A 108.9
C29 C28 H28B 108.9
C26 C28 H28B 108.9
H28A C28 H28B 107.7
C30 C29 C28 123.9(2)
C30 C29 H29 118.0
C28 C29 H29 118.0
C29 C30 H30A 120.0
C29 C30 H30B 120.0
H30A C30 H30B 120.0

loop_
_geom_bond_atom_site_label_1
_geom_bond_atom_site_label_2
_geom_bond_distance
S1 O11 1.4191(13)
S1 O10 1.4208(14)
S1 O9 1.5722(13)
S1 C16 1.7815(18)
S2 O3 1.4184(13)
S2 O2 1.4263(14)
S2 O1 1.5755(13)
S2 C7 1.7863(18)
O1 C1 1.460(2)
O4 N1 1.221(2)
O5 N1 1.229(2)
O6 C4 1.227(2)
O7 C3 1.432(2)
O7 H7 0.8400
O8 C2 1.414(2)
O8 H8 0.8400
O9 C22 1.468(2)
O12 N2 1.220(2)
O13 N2 1.221(2)
O14 C26 1.429(2)
O14 H14 0.8400
O15 C25 1.225(2)
O16 C27 1.416(2)
O16 H16 0.8400
N1 C10 1.493(2)
N2 C19 1.491(2)
C1 C6 1.504(2)
C1 C2 1.539(2)
C1 H1 1.0000
C2 C3 1.533(2)
C2 H2 1.0000
C3 C4 1.526(3)
C3 C13 1.545(3)
C4 C5 1.478(3)
C5 C6 1.328(3)
C5 H5 0.9500
C6 H6 0.9500
C7 C8 1.382(2)
C7 C12 1.394(3)
C8 C9 1.401(3)
C8 H8A 0.9500
C9 C10 1.387(3)
C9 H9 0.9500
C10 C11 1.375(3)
C11 C12 1.399(3)
C11 H11 0.9500
C12 H12 0.9500
C13 C14 1.513(3)
C13 H13A 0.9900
C13 H13B 0.9900
C14 C15 1.308(3)
C14 H14A 0.9500
C15 H15A 0.9500
C15 H15B 0.9500
C16 C21 1.381(2)
C16 C17 1.399(3)
C17 C18 1.400(3)
C17 H17 0.9500
C18 C19 1.380(3)
C18 H18 0.9500
C19 C20 1.382(3)
C20 C21 1.405(3)
C20 H20 0.9500
C21 H21 0.9500
C22 C23 1.503(2)
C22 C27 1.542(2)
C22 H22 1.0000
C23 C24 1.319(3)
C23 H23 0.9500
C24 C25 1.483(3)
C24 H24 0.9500
C25 C26 1.533(3)
C26 C27 1.532(2)
C26 C28 1.549(3)
C27 H27 1.0000
C28 C29 1.510(3)
C28 H28A 0.9900
C28 H28B 0.9900
C29 C30 1.307(3)
C29 H29 0.9500
C30 H30A 0.9500
C30 H30B 0.9500
